data_4027264
loop_
_publ_author_name
'Lauren E. Polander'
'Laxman Pandey'
'Alexander Romanov'
'Alexandr Fonari'
'Stephen Barlow'
'Brian M. Seifried'
'Tatiana V. Timofeeva'
'Jean-Luc Br\'edas'
'Seth R. Marder'

_publ_section_title
;
 2,6-Diacylnaphthalene-1,8:4,5-Bis(dicarboximides): Synthesis, Reduction
 Potentials, and Core Extension
;
_journal_name_full 'Journal of Organic Chemistry'
_journal_page_first 5544
_journal_page_last 5551
_journal_paper_doi 10.1021/jo3006232
_journal_volume 77
_journal_year 2012
_chemical_formula_moiety 'C40 H38 N6 O2'
_chemical_formula_sum 'C40 H38 N6 O2'
_chemical_formula_weight 634.76
_chemical_name_systematic
; 
 ? 
;
_space_group_IT_number 2
_symmetry_cell_setting triclinic
_symmetry_space_group_name_Hall '-P 1'
_symmetry_space_group_name_H-M 'P -1'
_atom_sites_solution_hydrogens geom
_atom_sites_solution_primary direct
_atom_sites_solution_secondary difmap
_audit_creation_method SHELXL-97
_cell_angle_alpha 60.43(2)
_cell_angle_beta 85.26(2)
_cell_angle_gamma 89.20(2)
_cell_formula_units_Z 1
_cell_length_a 4.806(6)
_cell_length_b 14.85(2)
_cell_length_c 14.93(2)
_cell_measurement_reflns_used 717
_cell_measurement_temperature 100(2)
_cell_measurement_theta_max 25.64
_cell_measurement_theta_min 2.75
_cell_volume 923(2)
_computing_cell_refinement 'SAINT+ ver. 6.2 (Bruker, 2001)'
_computing_data_collection 'APEX2  (Bruker, 2005)'
_computing_data_reduction 'SAINT+ ver. 6.2 (Bruker, 2001)'
_computing_molecular_graphics 'SHELXTL ver. 6.12 (Sheldrick, 2001)'
_computing_publication_material 'SHELXTL ver. 6.12 (Sheldrick, 2001)'
_computing_structure_refinement 'SHELXTL ver. 6.12 (Sheldrick, 2001)'
_computing_structure_solution 'SHELXTL ver. 6.12 (Sheldrick, 2001)'
_diffrn_ambient_temperature 100(2)
_diffrn_measured_fraction_theta_full 0.982
_diffrn_measured_fraction_theta_max 0.982
_diffrn_measurement_device_type 'Bruker SMART APEX II CCD area detector'
_diffrn_measurement_method 'phi and omega scans'
_diffrn_radiation_monochromator graphite
_diffrn_radiation_source 'fine-focus sealed tube'
_diffrn_radiation_type MoK\a
_diffrn_radiation_wavelength 0.71073
_diffrn_reflns_av_R_equivalents 0.0000
_diffrn_reflns_av_sigmaI/netI 0.2156
_diffrn_reflns_limit_h_max 5
_diffrn_reflns_limit_h_min -5
_diffrn_reflns_limit_k_max 18
_diffrn_reflns_limit_k_min -15
_diffrn_reflns_limit_l_max 18
_diffrn_reflns_limit_l_min 0
_diffrn_reflns_number 3546
_diffrn_reflns_theta_full 26.00
_diffrn_reflns_theta_max 26.00
_diffrn_reflns_theta_min 1.58
_exptl_absorpt_coefficient_mu 0.072
_exptl_absorpt_correction_T_max 0.9964
_exptl_absorpt_correction_T_min 0.9836
_exptl_absorpt_correction_type multi-scan
_exptl_absorpt_process_details 'SADABS (Sheldrick, 2003)'
_exptl_crystal_colour yellow
_exptl_crystal_density_diffrn 1.142
_exptl_crystal_description needle
_exptl_crystal_F_000 336
_exptl_crystal_size_max 0.23
_exptl_crystal_size_mid 0.07
_exptl_crystal_size_min 0.05
_platon_squeeze_details '                                                               '
_refine_diff_density_max 0.407
_refine_diff_density_min -0.329
_refine_diff_density_rms 0.078
_refine_ls_extinction_coef 0.010(3)
_refine_ls_extinction_expression Fc^*^=kFc[1+0.001xFc^2^\l^3^/sin(2\q)]^-1/4^
_refine_ls_extinction_method SHELXL
_refine_ls_goodness_of_fit_ref 0.998
_refine_ls_hydrogen_treatment constr
_refine_ls_matrix_type full
_refine_ls_number_parameters 194
_refine_ls_number_reflns 3546
_refine_ls_number_restraints 31
_refine_ls_restrained_S_all 0.997
_refine_ls_R_factor_all 0.2011
_refine_ls_R_factor_gt 0.1000
_refine_ls_shift/su_max 0.000
_refine_ls_shift/su_mean 0.000
_refine_ls_structure_factor_coef Fsqd
_refine_ls_weighting_details 'calc w=1/[\s^2^(Fo^2^)+(0.0700P)^2^+0.0000P] where P=(Fo^2^+2Fc^2^)/3'
_refine_ls_weighting_scheme calc
_refine_ls_wR_factor_gt 0.1992
_refine_ls_wR_factor_ref 0.2218
_reflns_number_gt 1257
_reflns_number_total 3546
_reflns_threshold_expression >2sigma(I)
_cod_data_source_file jo3006232_si_004.cif
_cod_data_source_block b
_cod_database_code 4027264

loop_
_symmetry_equiv_pos_as_xyz
'x, y, z'
'-x, -y, -z'

loop_
_atom_site_label
_atom_site_type_symbol
_atom_site_fract_x
_atom_site_fract_y
_atom_site_fract_z
_atom_site_U_iso_or_equiv
_atom_site_adp_type
_atom_site_occupancy
_atom_site_symmetry_multiplicity
_atom_site_calc_flag
_atom_site_refinement_flags
_atom_site_disorder_assembly
_atom_site_disorder_group
C5 C 0.5142(9) 0.8819(3) 0.1581(4) 0.0206(11) Uani 1 1 d . . .
O1 O 0.5605(6) 0.7508(3) 0.0138(3) 0.0295(9) Uani 1 1 d . . .
N1 N 0.4609(8) 0.8126(3) 0.1226(3) 0.0230(8) Uani 1 1 d . . .
N3 N 0.4050(8) 0.9336(3) 0.2806(3) 0.0304(11) Uani 1 1 d . . .
C4 C 0.7344(9) 0.9540(4) 0.1125(4) 0.0228(12) Uani 1 1 d . . .
C3 C 0.8948(9) 0.9629(4) 0.0223(4) 0.0262(12) Uani 1 1 d . . .
C6 C 0.6065(9) 1.0084(4) 0.2350(4) 0.0303(13) Uani 1 1 d . . .
C7 C 0.7855(10) 1.0206(4) 0.1493(4) 0.0286(13) Uani 1 1 d . . .
N2 N 0.3570(8) 0.8701(3) 0.2427(3) 0.0300(11) Uani 1 1 d . . .
C8 C 1.0031(10) 1.0989(4) 0.0966(4) 0.0252(12) Uani 1 1 d . . .
H8A H 1.0367 1.1469 0.1195 0.030 Uiso 1 1 calc R . .
C1 C 0.6129(9) 0.8122(4) 0.0397(3) 0.0230(8) Uani 1 1 d . . .
C2 C 0.8369(9) 0.8953(4) -0.0131(4) 0.0226(11) Uani 1 1 d . . .
C15 C 0.2430(10) 0.7275(4) 0.1835(4) 0.0264(12) Uani 1 1 d . . .
H15A H 0.0901 0.7534 0.2125 0.032 Uiso 1 1 calc R . .
H15B H 0.1629 0.7071 0.1368 0.032 Uiso 1 1 calc R . .
C18 C 0.2647(10) 0.4489(4) 0.4155(4) 0.0330(13) Uani 1 1 d . . .
H18A H 0.4277 0.4274 0.3862 0.040 Uiso 1 1 calc R . .
H18B H 0.3299 0.4655 0.4670 0.040 Uiso 1 1 calc R . .
C20 C 0.1634(11) 0.2628(4) 0.5539(4) 0.0418(15) Uani 1 1 d . . .
H20A H 0.0158 0.2085 0.5855 0.063 Uiso 1 1 calc R . .
H20B H 0.2270 0.2771 0.6064 0.063 Uiso 1 1 calc R . .
H20C H 0.3205 0.2395 0.5251 0.063 Uiso 1 1 calc R . .
C19 C 0.0498(10) 0.3609(4) 0.4680(4) 0.0397(15) Uani 1 1 d . . .
H19A H -0.1122 0.3827 0.4973 0.048 Uiso 1 1 calc R . .
H19B H -0.0169 0.3455 0.4158 0.048 Uiso 1 1 calc R . .
C17 C 0.1416(10) 0.5463(4) 0.3283(4) 0.0324(13) Uani 1 1 d . . .
H17A H 0.0657 0.5286 0.2790 0.039 Uiso 1 1 calc R . .
H17B H -0.0141 0.5702 0.3582 0.039 Uiso 1 1 calc R . .
C16 C 0.3649(9) 0.6341(4) 0.2702(4) 0.0257(12) Uani 1 1 d . . .
H16A H 0.4371 0.6534 0.3188 0.031 Uiso 1 1 calc R . .
H16B H 0.5230 0.6097 0.2416 0.031 Uiso 1 1 calc R . .
C12 C 0.6974(8) 1.1835(3) 0.3861(3) 0.0387(7) Uani 1 1 d D . .
H12A H 0.7178 1.2226 0.4208 0.046 Uiso 1 1 d R A .
C9 C 0.6387(8) 1.0700(3) 0.2864(3) 0.0387(7) Uani 1 1 d D . .
C11 C 0.4509(10) 1.1851(5) 0.3446(5) 0.0387(7) Uani 0.51 1 d PD A 1
H11A H 0.3013 1.2250 0.3502 0.046 Uiso 0.51 1 calc PR A 1
C13 C 0.9169(10) 1.1249(5) 0.3784(5) 0.0387(7) Uani 0.51 1 d PD A 1
H13A H 1.0866 1.1237 0.4073 0.046 Uiso 0.51 1 calc PR A 1
C14 C 0.8879(11) 1.0684(5) 0.3285(5) 0.0387(7) Uani 0.51 1 d PD A 1
H14A H 1.0378 1.0285 0.3231 0.046 Uiso 0.51 1 calc PR A 1
C10 C 0.4202(11) 1.1285(5) 0.2946(5) 0.0387(7) Uani 0.51 1 d PD A 1
H10A H 0.2499 1.1298 0.2660 0.046 Uiso 0.51 1 calc PR A 1
C13' C 0.6989(13) 1.0765(4) 0.4412(3) 0.0387(7) Uani 0.49 1 d PD A 2
H13B H 0.7199 1.0420 0.5133 0.046 Uiso 0.49 1 calc PR A 2
C14' C 0.6700(12) 1.0194(4) 0.3917(4) 0.0387(7) Uani 0.49 1 d PD A 2
H14B H 0.6715 0.9459 0.4297 0.046 Uiso 0.49 1 calc PR A 2
C11' C 0.6652(12) 1.2341(3) 0.2806(4) 0.0387(7) Uani 0.49 1 d PD A 2
H11B H 0.6630 1.3076 0.2427 0.046 Uiso 0.49 1 calc PR A 2
C10' C 0.6361(11) 1.1772(4) 0.2308(4) 0.0387(7) Uani 0.49 1 d PD A 2
H10B H 0.6145 1.2116 0.1588 0.046 Uiso 0.49 1 calc PR A 2

loop_
_atom_site_aniso_label
_atom_site_aniso_U_11
_atom_site_aniso_U_22
_atom_site_aniso_U_33
_atom_site_aniso_U_23
_atom_site_aniso_U_13
_atom_site_aniso_U_12
C5 0.021(3) 0.017(3) 0.023(3) -0.009(2) -0.005(2) 0.004(2)
O1 0.0211(17) 0.031(2) 0.047(2) -0.028(2) 0.0017(17) -0.0012(15)
N1 0.0168(16) 0.0304(19) 0.0162(17) -0.0080(16) 0.0047(14) -0.0054(15)
N3 0.025(2) 0.034(3) 0.034(3) -0.019(2) 0.004(2) -0.008(2)
C4 0.013(2) 0.017(3) 0.027(3) -0.002(2) 0.001(2) 0.003(2)
C3 0.015(2) 0.033(3) 0.036(3) -0.022(3) -0.001(2) 0.002(2)
C6 0.014(2) 0.042(3) 0.044(3) -0.028(3) -0.002(2) 0.005(2)
C7 0.023(3) 0.029(3) 0.033(3) -0.015(3) -0.002(3) 0.000(2)
N2 0.021(2) 0.029(2) 0.040(3) -0.018(2) 0.009(2) -0.010(2)
C8 0.026(3) 0.021(3) 0.026(3) -0.009(2) 0.001(2) 0.002(2)
C1 0.0168(16) 0.0304(19) 0.0162(17) -0.0080(16) 0.0047(14) -0.0054(15)
C2 0.012(2) 0.027(3) 0.028(3) -0.013(3) -0.001(2) 0.008(2)
C15 0.024(3) 0.026(3) 0.029(3) -0.014(3) 0.012(2) -0.011(2)
C18 0.028(3) 0.026(3) 0.040(3) -0.012(3) -0.002(3) -0.003(2)
C20 0.033(3) 0.037(4) 0.045(4) -0.016(3) 0.016(3) 0.002(3)
C19 0.028(3) 0.032(3) 0.057(4) -0.021(3) 0.005(3) -0.013(3)
C17 0.026(3) 0.024(3) 0.046(3) -0.018(3) 0.003(3) -0.010(2)
C16 0.013(2) 0.025(3) 0.037(3) -0.015(3) 0.000(2) -0.006(2)
C12 0.0243(11) 0.0595(18) 0.0476(17) -0.0396(16) 0.0091(12) -0.0103(12)
C9 0.0243(11) 0.0595(18) 0.0476(17) -0.0396(16) 0.0091(12) -0.0103(12)
C11 0.0243(11) 0.0595(18) 0.0476(17) -0.0396(16) 0.0091(12) -0.0103(12)
C13 0.0243(11) 0.0595(18) 0.0476(17) -0.0396(16) 0.0091(12) -0.0103(12)
C14 0.0243(11) 0.0595(18) 0.0476(17) -0.0396(16) 0.0091(12) -0.0103(12)
C10 0.0243(11) 0.0595(18) 0.0476(17) -0.0396(16) 0.0091(12) -0.0103(12)
C13' 0.0243(11) 0.0595(18) 0.0476(17) -0.0396(16) 0.0091(12) -0.0103(12)
C14' 0.0243(11) 0.0595(18) 0.0476(17) -0.0396(16) 0.0091(12) -0.0103(12)
C11' 0.0243(11) 0.0595(18) 0.0476(17) -0.0396(16) 0.0091(12) -0.0103(12)
C10' 0.0243(11) 0.0595(18) 0.0476(17) -0.0396(16) 0.0091(12) -0.0103(12)

loop_
_atom_type_symbol
_atom_type_description
_atom_type_scat_dispersion_real
_atom_type_scat_dispersion_imag
_atom_type_scat_source
C C 0.0033 0.0016 'International Tables Vol C Tables 4.2.6.8 and 6.1.1.4'
H H 0.0000 0.0000 'International Tables Vol C Tables 4.2.6.8 and 6.1.1.4'
N N 0.0061 0.0033 'International Tables Vol C Tables 4.2.6.8 and 6.1.1.4'
O O 0.0106 0.0060 'International Tables Vol C Tables 4.2.6.8 and 6.1.1.4'

loop_
_geom_angle_atom_site_label_1
_geom_angle_atom_site_label_2
_geom_angle_atom_site_label_3
_geom_angle
_geom_angle_site_symmetry_1
N2 C5 C4 121.6(4) .
N2 C5 N1 117.4(4) .
C4 C5 N1 120.8(4) .
C1 N1 C5 123.9(4) .
C1 N1 C15 117.5(4) .
C5 N1 C15 118.3(4) .
N2 N3 C6 120.8(4) .
C7 C4 C5 119.9(4) .
C7 C4 C3 120.9(4) .
C5 C4 C3 119.0(4) .
C3 C3 C2 123.3(6) 2_775
C3 C3 C4 117.2(5) 2_775
C2 C3 C4 119.5(4) .
N3 C6 C7 122.0(4) .
N3 C6 C9 114.6(4) .
C7 C6 C9 123.2(4) .
C4 C7 C6 116.2(4) .
C4 C7 C8 118.8(4) .
C6 C7 C8 124.9(4) .
N3 N2 C5 119.3(4) .
C2 C8 C7 120.2(4) 2_775
C2 C8 H8A 119.9 2_775
C7 C8 H8A 119.9 .
O1 C1 N1 121.1(4) .
O1 C1 C2 124.5(4) .
N1 C1 C2 114.5(4) .
C8 C2 C3 119.5(4) 2_775
C8 C2 C1 118.4(4) 2_775
C3 C2 C1 122.1(4) .
C16 C15 N1 111.4(4) .
C16 C15 H15A 109.4 .
N1 C15 H15A 109.4 .
C16 C15 H15B 109.4 .
N1 C15 H15B 109.4 .
H15A C15 H15B 108.0 .
C19 C18 C17 111.1(4) .
C19 C18 H18A 109.4 .
C17 C18 H18A 109.4 .
C19 C18 H18B 109.4 .
C17 C18 H18B 109.4 .
H18A C18 H18B 108.0 .
C19 C20 H20A 109.5 .
C19 C20 H20B 109.5 .
H20A C20 H20B 109.5 .
C19 C20 H20C 109.5 .
H20A C20 H20C 109.5 .
H20B C20 H20C 109.5 .
C20 C19 C18 112.8(4) .
C20 C19 H19A 109.0 .
C18 C19 H19A 109.0 .
C20 C19 H19B 109.0 .
C18 C19 H19B 109.0 .
H19A C19 H19B 107.8 .
C16 C17 C18 111.2(4) .
C16 C17 H17A 109.4 .
C18 C17 H17A 109.4 .
C16 C17 H17B 109.4 .
C18 C17 H17B 109.4 .
H17A C17 H17B 108.0 .
C15 C16 C17 110.5(4) .
C15 C16 H16A 109.6 .
C17 C16 H16A 109.6 .
C15 C16 H16B 109.6 .
C17 C16 H16B 109.6 .
H16A C16 H16B 108.1 .
C11 C12 C13' 93.5(3) .
C11 C12 C13 120.2(3) .
C13' C12 C13 55.8(3) .
C11 C12 C11' 55.8(3) .
C13' C12 C11' 119.9(2) .
C13 C12 C11' 93.7(3) .
C11 C12 H12A 120.0 .
C13' C12 H12A 119.8 .
C13 C12 H12A 119.9 .
C11' C12 H12A 120.2 .
C14' C9 C10' 120.3(3) .
C14' C9 C10 93.3(3) .
C10' C9 C10 55.8(3) .
C14' C9 C14 55.9(3) .
C10' C9 C14 93.8(3) .
C10 C9 C14 119.8(3) .
C14' C9 C6 119.2(4) .
C10' C9 C6 120.5(4) .
C10 C9 C6 120.4(4) .
C14 C9 C6 119.8(4) .
C12 C11 C10 120.2(3) .
C12 C11 H11A 119.9 .
C10 C11 H11A 119.9 .
C14 C13 C12 120.0(3) .
C14 C13 H13A 120.0 .
C12 C13 H13A 120.0 .
C13 C14 C9 119.9(4) .
C13 C14 H14A 120.0 .
C9 C14 H14A 120.0 .
C11 C10 C9 120.0(4) .
C11 C10 H10A 120.0 .
C9 C10 H10A 120.0 .
C12 C13' C14' 120.2(3) .
C12 C13' H13B 119.9 .
C14' C13' H13B 119.9 .
C9 C14' C13' 119.8(3) .
C9 C14' H14B 120.1 .
C13' C14' H14B 120.1 .
C10' C11' C12 120.0(3) .
C10' C11' H11B 120.0 .
C12 C11' H11B 120.0 .
C9 C10' C11' 119.8(3) .
C9 C10' H10B 120.1 .
C11' C10' H10B 120.1 .

loop_
_geom_bond_atom_site_label_1
_geom_bond_atom_site_label_2
_geom_bond_distance
_geom_bond_site_symmetry_2
C5 N2 1.351(6) .
C5 C4 1.387(6) .
C5 N1 1.405(6) .
O1 C1 1.190(5) .
N1 C1 1.386(6) .
N1 C15 1.505(6) .
N3 N2 1.347(5) .
N3 C6 1.345(6) .
C4 C7 1.381(7) .
C4 C3 1.442(7) .
C3 C3 1.370(9) 2_775
C3 C2 1.385(7) .
C6 C7 1.415(7) .
C6 C9 1.472(6) .
C7 C8 1.435(7) .
C8 C2 1.375(6) 2_775
C8 H8A 0.9500 .
C1 C2 1.497(7) .
C2 C8 1.375(6) 2_775
C15 C16 1.507(7) .
C15 H15A 0.9900 .
C15 H15B 0.9900 .
C18 C19 1.511(7) .
C18 C17 1.543(7) .
C18 H18A 0.9900 .
C18 H18B 0.9900 .
C20 C19 1.521(8) .
C20 H20A 0.9800 .
C20 H20B 0.9800 .
C20 H20C 0.9800 .
C19 H19A 0.9900 .
C19 H19B 0.9900 .
C17 C16 1.540(6) .
C17 H17A 0.9900 .
C17 H17B 0.9900 .
C16 H16A 0.9900 .
C16 H16B 0.9900 .
C12 C11 1.377(4) .
C12 C13' 1.382(4) .
C12 C13 1.391(4) .
C12 C11' 1.392(4) .
C12 H12A 0.9599 .
C9 C14' 1.388(5) .
C9 C10' 1.386(5) .
C9 C10 1.390(5) .
C9 C14 1.393(5) .
C11 C10 1.386(4) .
C11 H11A 0.9500 .
C13 C14 1.384(4) .
C13 H13A 0.9500 .
C14 H14A 0.9500 .
C10 H10A 0.9500 .
C13' C14' 1.388(4) .
C13' H13B 0.9500 .
C14' H14B 0.9500 .
C11' C10' 1.388(4) .
C11' H11B 0.9500 .
C10' H10B 0.9500 .

loop_
_geom_torsion_atom_site_label_1
_geom_torsion_atom_site_label_2
_geom_torsion_atom_site_label_3
_geom_torsion_atom_site_label_4
_geom_torsion
_geom_torsion_site_symmetry_1
_geom_torsion_site_symmetry_4
N2 C5 N1 C1 -177.1(5) . .
C4 C5 N1 C1 -2.0(7) . .
N2 C5 N1 C15 -2.7(6) . .
C4 C5 N1 C15 172.4(4) . .
N2 C5 C4 C7 -4.3(7) . .
N1 C5 C4 C7 -179.2(5) . .
N2 C5 C4 C3 180.0(5) . .
N1 C5 C4 C3 5.1(6) . .
C7 C4 C3 C3 2.5(8) . 2_775
C5 C4 C3 C3 178.1(6) . 2_775
C7 C4 C3 C2 -179.5(5) . .
C5 C4 C3 C2 -3.9(6) . .
N2 N3 C6 C7 -3.3(8) . .
N2 N3 C6 C9 -178.7(4) . .
C5 C4 C7 C6 1.2(7) . .
C3 C4 C7 C6 176.9(5) . .
C5 C4 C7 C8 -176.0(4) . .
C3 C4 C7 C8 -0.4(7) . .
N3 C6 C7 C4 2.5(7) . .
C9 C6 C7 C4 177.5(5) . .
N3 C6 C7 C8 179.6(5) . .
C9 C6 C7 C8 -5.4(8) . .
C6 N3 N2 C5 0.2(7) . .
C4 C5 N2 N3 3.6(7) . .
N1 C5 N2 N3 178.6(4) . .
C4 C7 C8 C2 -2.2(7) . 2_775
C6 C7 C8 C2 -179.2(5) . 2_775
C5 N1 C1 O1 179.1(5) . .
C15 N1 C1 O1 4.7(7) . .
C5 N1 C1 C2 -2.1(6) . .
C15 N1 C1 C2 -176.6(4) . .
C3 C3 C2 C8 0.4(9) 2_775 2_775
C4 C3 C2 C8 -177.5(5) . 2_775
C3 C3 C2 C1 177.5(6) 2_775 .
C4 C3 C2 C1 -0.4(7) . .
O1 C1 C2 C8 -0.9(7) . 2_775
N1 C1 C2 C8 -179.6(4) . 2_775
O1 C1 C2 C3 -178.0(5) . .
N1 C1 C2 C3 3.3(7) . .
C1 N1 C15 C16 88.9(5) . .
C5 N1 C15 C16 -85.9(5) . .
C17 C18 C19 C20 179.4(5) . .
C19 C18 C17 C16 -176.5(5) . .
N1 C15 C16 C17 -177.5(4) . .
C18 C17 C16 C15 178.5(4) . .
N3 C6 C9 C14' 51.9(6) . .
C7 C6 C9 C14' -123.4(5) . .
N3 C6 C9 C10' -127.7(5) . .
C7 C6 C9 C10' 57.0(6) . .
N3 C6 C9 C10 -62.0(6) . .
C7 C6 C9 C10 122.7(5) . .
N3 C6 C9 C14 117.0(5) . .
C7 C6 C9 C14 -58.3(7) . .
C13' C12 C11 C10 -52.2(3) . .
C13 C12 C11 C10 -0.2(3) . .
C11' C12 C11 C10 72.1(3) . .
C11 C12 C13 C14 0.3(4) . .
C13' C12 C13 C14 72.2(4) . .
C11' C12 C13 C14 -51.8(4) . .
C12 C13 C14 C9 -0.2(4) . .
C14' C9 C14 C13 -72.1(3) . .
C10' C9 C14 C13 52.3(3) . .
C10 C9 C14 C13 0.1(3) . .
C6 C9 C14 C13 -179.0(5) . .
C12 C11 C10 C9 0.06(14) . .
C14' C9 C10 C11 52.1(2) . .
C10' C9 C10 C11 -72.7(3) . .
C14 C9 C10 C11 0.01(14) . .
C6 C9 C10 C11 179.0(4) . .
C11 C12 C13' C14' 52.4(4) . .
C13 C12 C13' C14' -72.2(3) . .
C11' C12 C13' C14' 0.4(4) . .
C10' C9 C14' C13' 0.0(3) . .
C10 C9 C14' C13' -51.8(3) . .
C14 C9 C14' C13' 72.3(3) . .
C6 C9 C14' C13' -179.6(4) . .
C12 C13' C14' C9 -0.2(4) . .
C11 C12 C11' C10' -72.5(3) . .
C13' C12 C11' C10' -0.4(3) . .
C13 C12 C11' C10' 51.9(3) . .
C14' C9 C10' C11' 0.05(14) . .
C10 C9 C10' C11' 71.7(3) . .
C14 C9 C10' C11' -52.2(2) . .
C6 C9 C10' C11' 179.6(4) . .
C12 C11' C10' C9 0.15(14) . .

loop_
_platon_squeeze_void_nr
_platon_squeeze_void_average_x
_platon_squeeze_void_average_y
_platon_squeeze_void_average_z
_platon_squeeze_void_volume
_platon_squeeze_void_count_electrons
_platon_squeeze_void_content
1 -0.031 0.500 0.000 160 103 ' '
